data_4313669
loop_
_publ_author_name
'Sarah H. Oakley'
'Martyn P. Coles'
'Peter B. Hitchcock'

_publ_section_title
;
 Structural and Catalytic Properties of Bis(guanidine)copper(I) Halides
;
_journal_name_full 'Inorganic Chemistry'
_journal_page_first 3154
_journal_page_last 3156
_journal_paper_doi 10.1021/ic034213b
_journal_volume 42
_journal_year 2003
_chemical_compound_source 'synthesis as described'
_chemical_formula_moiety 'C14 H26 Cl1 Cu1 N6'
_chemical_formula_structural 'C14 H26 Cl1 Cu1 N6'
_chemical_formula_sum 'C14 H26 Cl Cu N6'
_chemical_formula_weight 377.4
_chemical_name_common '[CuCl(C7H13N3)2]'
_chemical_name_systematic
;
 ?
;
_space_group_IT_number 14
_symmetry_cell_setting monoclinic
_symmetry_Int_Tables_number 14
_symmetry_space_group_name_Hall '-P 2ybc'
_symmetry_space_group_name_H-M 'P 1 21/c 1'
_atom_sites_solution_hydrogens geom
_atom_sites_solution_primary direct
_atom_sites_solution_secondary difmap
_audit_conform_dict_location ftp://ftp.iucr.org/cifdics/cif_core.dic
_audit_conform_dict_name cif_core.dic
_audit_conform_dict_version 2.1
_audit_creation_date 2001-03-20T15:00:29-00:00
_audit_creation_method 'WinGX routine CIF_UPDATE'
_cell_angle_alpha 90
_cell_angle_beta 96.679(3)
_cell_angle_gamma 90
_cell_formula_units_Z 4
_cell_length_a 7.3071(3)
_cell_length_b 14.3936(7)
_cell_length_c 16.0124(5)
_cell_measurement_reflns_used 5997
_cell_measurement_temperature 173(2)
_cell_measurement_theta_max 27.878
_cell_measurement_theta_min 3.705
_cell_measurement_wavelength 0.71073
_cell_volume 1672.68(12)
_computing_cell_refinement 'HKL Scalepack (Otwinowski & Minor 1997)'
_computing_data_reduction 'HKL Denzo and Scalepack (Otwinowski & Minor 1997)'
_computing_molecular_graphics 'Ortep-3 for Windows (Farrugia, 1997)'
_computing_publication_material 'WinGX publication routines (Farrugia, 1999)'
_computing_structure_refinement 'SHELXL-97 (Sheldrick, 1997)'
_computing_structure_solution 'SHELXS-97 (Sheldrick, 1997)'
_diffrn_ambient_temperature 173(2)
_diffrn_measured_fraction_theta_full 0.994
_diffrn_measured_fraction_theta_max 0.994
_diffrn_measurement_device KappaCCD
_diffrn_measurement_method CCD
_diffrn_radiation_monochromator graphite
_diffrn_radiation_probe x-ray
_diffrn_radiation_type MoK\a
_diffrn_radiation_wavelength 0.71073
_diffrn_reflns_av_R_equivalents 0.0508
_diffrn_reflns_av_unetI/netI 0.0523
_diffrn_reflns_limit_h_max 7
_diffrn_reflns_limit_h_min -9
_diffrn_reflns_limit_k_max 13
_diffrn_reflns_limit_k_min -18
_diffrn_reflns_limit_l_max 19
_diffrn_reflns_limit_l_min -21
_diffrn_reflns_number 10866
_diffrn_reflns_theta_full 27.9
_diffrn_reflns_theta_max 27.9
_diffrn_reflns_theta_min 3.82
_exptl_absorpt_coefficient_mu 1.471
_exptl_absorpt_correction_T_max 0.684
_exptl_absorpt_correction_T_min 0.647
_exptl_absorpt_correction_type multi-scan
_exptl_absorpt_process_details
;
        [c.f. r.h. blessing, acta cryst. (1995), a51, 33-38]
;
_exptl_crystal_colour colourless
_exptl_crystal_density_diffrn 1.499
_exptl_crystal_density_method 'not measured'
_exptl_crystal_description prism
_exptl_crystal_F_000 792
_exptl_crystal_size_max 0.3
_exptl_crystal_size_mid 0.3
_exptl_crystal_size_min 0.2
_refine_diff_density_max 0.623
_refine_diff_density_min -0.32
_refine_diff_density_rms 0.07
_refine_ls_extinction_method none
_refine_ls_goodness_of_fit_ref 1.053
_refine_ls_hydrogen_treatment mixed
_refine_ls_matrix_type full
_refine_ls_number_parameters 212
_refine_ls_number_reflns 3968
_refine_ls_number_restraints 0
_refine_ls_restrained_S_all 1.053
_refine_ls_R_factor_all 0.063
_refine_ls_R_factor_gt 0.042
_refine_ls_shift/su_max 0.001
_refine_ls_shift/su_mean 0
_refine_ls_structure_factor_coef Fsqd
_refine_ls_weighting_details 'calc w=1/[\s^2^(Fo^2^)+(0.0398P)^2^+1.1800P] where P=(Fo^2^+2Fc^2^)/3'
_refine_ls_weighting_scheme calc
_refine_ls_wR_factor_gt 0.0964
_refine_ls_wR_factor_ref 0.1057
_reflns_number_gt 3008
_reflns_number_total 3968
_reflns_threshold_expression >2sigma(I)
_cod_data_source_file ic034213bsi20030226_053606_1.cif
_cod_data_source_block mar2501
_cod_original_formula_sum 'C14 H26 Cl1 Cu1 N6'
_cod_database_code 4313669

loop_
_symmetry_equiv_pos_as_xyz
'x, y, z'
'-x, y+1/2, -z+1/2'
'-x, -y, -z'
'x, -y-1/2, z-1/2'

loop_
_atom_site_label
_atom_site_type_symbol
_atom_site_fract_x
_atom_site_fract_y
_atom_site_fract_z
_atom_site_U_iso_or_equiv
_atom_site_adp_type
_atom_site_occupancy
_atom_site_symmetry_multiplicity
_atom_site_calc_flag
_atom_site_refinement_flags
_atom_site_disorder_assembly
_atom_site_disorder_group
Cu Cu 0.25533(4) 0.40167(2) 0.26864(2) 0.03281(12) Uani 1 1 d . A 1
Cl Cl 0.27265(10) 0.34283(6) 0.12970(4) 0.0460(2) Uani 1 1 d . A 1
N1 N 0.0492(3) 0.48627(16) 0.28003(13) 0.0321(5) Uani 1 1 d . A 1
N2 N -0.0736(3) 0.47919(19) 0.14251(14) 0.0375(6) Uani 1 1 d . A 1
H2N H 0.013(4) 0.450(2) 0.1337(19) 0.038(9) Uiso 1 1 d . B 1
N3 N -0.2444(3) 0.54977(16) 0.23770(15) 0.0356(5) Uani 1 1 d . A 1
N4 N 0.4369(3) 0.34659(16) 0.35481(13) 0.0313(5) Uani 1 1 d . A 1
N5 N 0.6350(3) 0.30010(19) 0.26229(14) 0.0377(6) Uani 1 1 d . A 1
H5N H 0.555(4) 0.313(2) 0.2268(19) 0.040(9) Uiso 1 1 d . C 1
N6 N 0.7126(3) 0.26711(16) 0.40415(13) 0.0323(5) Uani 1 1 d . A 1
C1 C -0.0898(3) 0.50386(18) 0.22232(16) 0.0281(5) Uani 1 1 d . A 1
C2 C 0.0304(5) 0.5195(3) 0.3649(2) 0.0656(12) Uani 1 1 d . A 1
H2A H 0.0033 0.465 0.399 0.079 Uiso 0.575(9) 1 calc PR D 1
H2B H 0.152 0.5437 0.389 0.079 Uiso 0.575(9) 1 calc PR D 1
C3 C -0.1046(8) 0.5898(4) 0.3768(3) 0.0441(18) Uani 0.575(9) 1 d P A 1
H3A H -0.0574 0.6513 0.3618 0.053 Uiso 0.575(9) 1 calc PR D 1
H3B H -0.1256 0.5916 0.4368 0.053 Uiso 0.575(9) 1 calc PR D 1
C4 C -0.2857(5) 0.5702(2) 0.3229(2) 0.0485(8) Uani 1 1 d . A 1
H4A H -0.3485 0.5166 0.3459 0.058 Uiso 0.575(9) 1 calc PR D 1
H4B H -0.3678 0.625 0.3225 0.058 Uiso 0.575(9) 1 calc PR D 1
C5 C -0.3989(4) 0.5669(2) 0.1723(2) 0.0520(9) Uani 1 1 d . A 1
H5A H -0.4537 0.6282 0.1821 0.062 Uiso 1 1 calc R A 1
H5B H -0.4948 0.519 0.1763 0.062 Uiso 1 1 calc R A 1
C6 C -0.3410(5) 0.5649(3) 0.0868(2) 0.0626(10) Uani 1 1 d . A 1
H6A H -0.4513 0.5639 0.0446 0.075 Uiso 1 1 calc R A 1
H6B H -0.2697 0.6218 0.0776 0.075 Uiso 1 1 calc R A 1
C7 C -0.2269(5) 0.4823(3) 0.0759(2) 0.0581(10) Uani 1 1 d . A 1
H7A H -0.3025 0.4255 0.0778 0.07 Uiso 1 1 calc R A 1
H7B H -0.1794 0.4849 0.0205 0.07 Uiso 1 1 calc R A 1
C8 C 0.5903(3) 0.30459(18) 0.34191(15) 0.0268(5) Uani 1 1 d . A 1
C9 C 0.7848(4) 0.2471(2) 0.23582(17) 0.0386(7) Uani 1 1 d . A 1
H9A H 0.8314 0.2781 0.1873 0.046 Uiso 1 1 calc R A 1
H9B H 0.7406 0.1844 0.2178 0.046 Uiso 1 1 calc R A 1
C10 C 0.9379(4) 0.2387(2) 0.30686(18) 0.0400(7) Uani 1 1 d . A 1
H10A H 1.031 0.1938 0.2915 0.048 Uiso 1 1 calc R A 1
H10B H 0.9989 0.2997 0.3173 0.048 Uiso 1 1 calc R A 1
C11 C 0.8621(4) 0.2066(2) 0.38442(18) 0.0406(7) Uani 1 1 d . A 1
H11A H 0.8157 0.1423 0.3762 0.049 Uiso 1 1 calc R A 1
H11B H 0.9613 0.2065 0.4321 0.049 Uiso 1 1 calc R A 1
C12 C 0.6795(4) 0.2722(2) 0.49185(17) 0.0456(8) Uani 1 1 d . A 1
H12A H 0.7981 0.2806 0.5277 0.055 Uiso 1 1 calc R A 1
H12B H 0.624 0.2131 0.5083 0.055 Uiso 1 1 calc R A 1
C13 C 0.5537(5) 0.3508(3) 0.50576(18) 0.0559(9) Uani 1 1 d . A 1
H13A H 0.6187 0.4106 0.5012 0.067 Uiso 1 1 calc R A 1
H13B H 0.5146 0.3466 0.5628 0.067 Uiso 1 1 calc R A 1
C14 C 0.3889(4) 0.3465(3) 0.44124(18) 0.0499(8) Uani 1 1 d . A 1
H14A H 0.3182 0.2895 0.4503 0.06 Uiso 1 1 calc R A 1
H14B H 0.3084 0.4005 0.4488 0.06 Uiso 1 1 calc R A 1
C3A C -0.1426(11) 0.5201(6) 0.3876(5) 0.046(2) Uiso 0.425(9) 1 d P D 2

loop_
_atom_site_aniso_label
_atom_site_aniso_U_11
_atom_site_aniso_U_22
_atom_site_aniso_U_33
_atom_site_aniso_U_23
_atom_site_aniso_U_13
_atom_site_aniso_U_12
Cu 0.02557(18) 0.0363(2) 0.0360(2) 0.00520(14) 0.00095(13) 0.00473(14)
Cl 0.0473(4) 0.0588(5) 0.0305(3) -0.0070(3) -0.0016(3) 0.0196(4)
N1 0.0326(12) 0.0358(13) 0.0268(11) -0.0042(9) -0.0006(9) 0.0097(10)
N2 0.0337(13) 0.0455(15) 0.0312(12) -0.0056(10) -0.0050(10) 0.0117(12)
N3 0.0277(11) 0.0306(13) 0.0477(14) -0.0010(10) 0.0007(10) 0.0043(10)
N4 0.0287(11) 0.0383(13) 0.0272(11) 0.0018(9) 0.0045(8) 0.0092(10)
N5 0.0312(12) 0.0555(17) 0.0266(12) 0.0048(11) 0.0047(10) 0.0153(12)
N6 0.0295(11) 0.0394(14) 0.0273(11) -0.0010(9) 0.0004(9) 0.0103(10)
C1 0.0263(12) 0.0230(13) 0.0347(13) 0.0006(10) 0.0021(10) 0.0007(10)
C2 0.064(2) 0.094(3) 0.0366(17) -0.0232(18) -0.0066(16) 0.035(2)
C3 0.053(3) 0.046(4) 0.035(3) -0.001(2) 0.012(2) 0.010(3)
C4 0.0426(17) 0.0504(19) 0.0567(19) -0.0032(15) 0.0231(15) 0.0074(15)
C5 0.0299(15) 0.0437(19) 0.079(2) -0.0039(17) -0.0104(15) 0.0078(14)
C6 0.054(2) 0.061(2) 0.064(2) -0.0008(18) -0.0278(18) 0.0116(18)
C7 0.058(2) 0.064(2) 0.0453(18) -0.0104(16) -0.0230(16) 0.0171(18)
C8 0.0243(12) 0.0281(13) 0.0275(12) -0.0008(10) 0.0007(9) -0.0007(10)
C9 0.0346(15) 0.0468(18) 0.0363(15) -0.0026(12) 0.0117(12) 0.0091(13)
C10 0.0267(13) 0.0411(17) 0.0531(17) 0.0002(13) 0.0082(12) 0.0060(12)
C11 0.0307(14) 0.0463(18) 0.0441(16) 0.0021(13) 0.0011(12) 0.0126(13)
C12 0.0478(17) 0.061(2) 0.0268(14) 0.0005(13) -0.0028(12) 0.0151(16)
C13 0.061(2) 0.079(3) 0.0279(15) -0.0043(15) 0.0039(14) 0.0239(19)
C14 0.0463(18) 0.072(2) 0.0326(15) 0.0063(14) 0.0113(13) 0.0260(17)

loop_
_atom_type_symbol
_atom_type_description
_atom_type_scat_dispersion_real
_atom_type_scat_dispersion_imag
_atom_type_scat_source
C C 0.0033 0.0016 'International Tables Vol C Tables 4.2.6.8 and 6.1.1.4'
H H 0 0 'International Tables Vol C Tables 4.2.6.8 and 6.1.1.4'
Cl Cl 0.1484 0.1585 'International Tables Vol C Tables 4.2.6.8 and 6.1.1.4'
Cu Cu 0.3201 1.2651 'International Tables Vol C Tables 4.2.6.8 and 6.1.1.4'
N N 0.0061 0.0033 'International Tables Vol C Tables 4.2.6.8 and 6.1.1.4'

loop_
_geom_angle_atom_site_label_1
_geom_angle_atom_site_label_2
_geom_angle_atom_site_label_3
_geom_angle
_geom_angle_site_symmetry_1
_geom_angle_site_symmetry_3
_geom_angle_publ_flag
N1 Cu N4 130.37(9) . . ?
N1 Cu Cl 115.43(6) . . ?
N4 Cu Cl 113.86(7) . . ?
C1 N1 C2 116.2(2) . . ?
C1 N1 Cu 126.33(17) . . ?
C2 N1 Cu 116.48(18) . . ?
C1 N2 C7 122.9(3) . . ?
C1 N3 C4 122.3(2) . . ?
C1 N3 C5 122.7(2) . . ?
C4 N3 C5 114.0(2) . . ?
C8 N4 C14 116.8(2) . . ?
C8 N4 Cu 126.51(17) . . ?
C14 N4 Cu 116.52(17) . . ?
C8 N5 C9 125.3(2) . . ?
C8 N6 C12 121.0(2) . . ?
C8 N6 C11 121.2(2) . . ?
C12 N6 C11 116.8(2) . . ?
N1 C1 N2 118.1(2) . . ?
N1 C1 N3 123.9(2) . . ?
N2 C1 N3 117.9(2) . . ?
C3 C2 N1 119.5(3) . . ?
C2 C3 C4 111.1(4) . . ?
N3 C4 C3 107.9(3) . . ?
N3 C5 C6 112.2(3) . . ?
C7 C6 C5 110.6(3) . . ?
N2 C7 C6 109.7(3) . . ?
N4 C8 N5 118.3(2) . . ?
N4 C8 N6 124.4(2) . . ?
N5 C8 N6 117.3(2) . . ?
N5 C9 C10 110.1(2) . . ?
C11 C10 C9 109.8(2) . . ?
N6 C11 C10 110.8(2) . . ?
N6 C12 C13 110.9(2) . . ?
C12 C13 C14 109.0(3) . . ?
N4 C14 C13 113.0(3) . . ?

loop_
_geom_bond_atom_site_label_1
_geom_bond_atom_site_label_2
_geom_bond_distance
_geom_bond_site_symmetry_2
_geom_bond_publ_flag
Cu N1 1.962(2) . ?
Cu N4 1.966(2) . ?
Cu Cl 2.3977(8) . ?
N1 C1 1.316(3) . ?
N1 C2 1.463(4) . ?
N2 C1 1.345(3) . ?
N2 C7 1.454(4) . ?
N3 C1 1.356(3) . ?
N3 C4 1.462(4) . ?
N3 C5 1.469(4) . ?
N4 C8 1.311(3) . ?
N4 C14 1.467(3) . ?
N5 C8 1.354(3) . ?
N5 C9 1.438(3) . ?
N6 C8 1.369(3) . ?
N6 C12 1.454(3) . ?
N6 C11 1.460(3) . ?
C2 C3 1.440(6) . ?
C3 C4 1.520(7) . ?
C5 C6 1.479(5) . ?
C6 C7 1.474(5) . ?
C9 C10 1.505(4) . ?
C10 C11 1.491(4) . ?
C12 C13 1.492(4) . ?
C13 C14 1.494(4) . ?
